data_2108482
loop_
_publ_author_name
'Hu, Yi-Chen'
'Bai, Chao'
'Hu, Huai-Ming'
'Li, Chuan-Ti'
'Zhang, Tian-Hua'
'Liu, Weisheng'

_publ_section_title
;
 Lanthanide coordination polymers based on designed bifunctional
 2-(2,2':6',2{^{\prime\prime}}-terpyridin-4'-yl)benzenesulfonate ligand:
 syntheses, structural diversity and highly tunable emission
;
_journal_coeditor_code UM5030SUP1
_journal_issue 5
_journal_name_full 'Acta Crystallographica Section B'
_journal_page_first
;
;
_journal_paper_doi 10.1107/S2052520619010047
_journal_volume 75
_journal_year 2019
_chemical_formula_moiety 'C67 H58 Er4 N6 O30 S2'
_chemical_formula_sum 'C67 H58 Er4 N6 O30 S2'
_chemical_formula_weight 2160.35
_space_group_crystal_system monoclinic
_space_group_IT_number 15
_space_group_name_Hall '-C 2yc'
_space_group_name_H-M_alt 'C 1 2/c 1'
_symmetry_space_group_name_Hall '-C 2yc'
_symmetry_space_group_name_H-M 'C 1 2/c 1'
_atom_sites_solution_hydrogens geom
_audit_creation_method SHELXL-2014/7
_cell_angle_alpha 90
_cell_angle_beta 124.837(2)
_cell_angle_gamma 90
_cell_formula_units_Z 4
_cell_length_a 39.336(4)
_cell_length_b 8.6380(9)
_cell_length_c 25.594(3)
_cell_measurement_reflns_used 3921
_cell_measurement_temperature 296(2)
_cell_measurement_theta_max 25.87
_cell_measurement_theta_min 2.44
_cell_volume 7137.9(13)
_computing_cell_refinement 'Bruker SAINT'
_computing_data_collection 'Bruker APEX2'
_computing_data_reduction 'Bruker SAINT'
_computing_molecular_graphics 'Bruker SHELXTL'
_computing_publication_material 'Bruker SHELXTL'
_computing_structure_refinement 'SHELXL-2014/7 (Sheldrick, 2014)'
_computing_structure_solution 'SHELXS-97 (Sheldrick, 2008)'
_diffrn_ambient_temperature 296(2)
_diffrn_measured_fraction_theta_full 0.998
_diffrn_measured_fraction_theta_max 0.998
_diffrn_measurement_device_type 'Bruker APEX-II CCD'
_diffrn_measurement_method '\f and \w scans'
_diffrn_radiation_type MoK\a
_diffrn_radiation_wavelength 0.71073
_diffrn_reflns_av_R_equivalents 0.0389
_diffrn_reflns_av_unetI/netI 0.0471
_diffrn_reflns_Laue_measured_fraction_full 0.998
_diffrn_reflns_Laue_measured_fraction_max 0.998
_diffrn_reflns_limit_h_max 38
_diffrn_reflns_limit_h_min -46
_diffrn_reflns_limit_k_max 10
_diffrn_reflns_limit_k_min -10
_diffrn_reflns_limit_l_max 30
_diffrn_reflns_limit_l_min -19
_diffrn_reflns_number 17352
_diffrn_reflns_point_group_measured_fraction_full 0.998
_diffrn_reflns_point_group_measured_fraction_max 0.998
_diffrn_reflns_theta_full 25.048
_diffrn_reflns_theta_max 25.048
_diffrn_reflns_theta_min 2.441
_exptl_absorpt_coefficient_mu 4.806
_exptl_absorpt_correction_T_max 0.682
_exptl_absorpt_correction_T_min 0.565
_exptl_absorpt_correction_type multi-scan
_exptl_absorpt_process_details sadabs
_exptl_crystal_colour pink
_exptl_crystal_density_diffrn 2.010
_exptl_crystal_description block
_exptl_crystal_F_000 4184
_exptl_crystal_size_max 0.14
_exptl_crystal_size_mid 0.10
_exptl_crystal_size_min 0.08
_refine_diff_density_max 0.930
_refine_diff_density_min -0.792
_refine_diff_density_rms 0.119
_refine_ls_extinction_method none
_refine_ls_goodness_of_fit_ref 1.030
_refine_ls_hydrogen_treatment constr
_refine_ls_matrix_type full
_refine_ls_number_parameters 492
_refine_ls_number_reflns 6309
_refine_ls_number_restraints 0
_refine_ls_restrained_S_all 1.030
_refine_ls_R_factor_all 0.0435
_refine_ls_R_factor_gt 0.0312
_refine_ls_shift/su_max 0.001
_refine_ls_shift/su_mean 0.000
_refine_ls_structure_factor_coef Fsqd
_refine_ls_weighting_details 'w=1/[\s^2^(Fo^2^)+(0.0234P)^2^+3.6022P] where P=(Fo^2^+2Fc^2^)/3'
_refine_ls_weighting_scheme calc
_refine_ls_wR_factor_gt 0.0625
_refine_ls_wR_factor_ref 0.0668
_reflns_Friedel_coverage 0.000
_reflns_number_gt 5082
_reflns_number_total 6309
_reflns_threshold_expression 'I > 2\s(I)'
_cod_data_source_file um5030sup1.cif
_cod_data_source_block 2
_cod_database_code 2108482
_publcif_datablock.id {0d29b036-8cbf-4327-bd69-c36f6c4a5615}

_shelx_shelxl_version_number 2014/7
_shelx_space_group_comment
;
The symmetry employed for this shelxl refinement is uniquely defined
by the following loop, which should always be used as a source of
symmetry information in preference to the above space-group names.
They are only intended as comments.
;
_publcif_info_exptl_table_max_cols 4
_publcif_info_exptl_table_use_headnotes n

loop_
_space_group_symop_operation_xyz
'x, y, z'
'-x, y, -z+1/2'
'x+1/2, y+1/2, z'
'-x+1/2, y+1/2, -z+1/2'
'-x, -y, -z'
'x, -y, z-1/2'
'-x+1/2, -y+1/2, -z'
'x+1/2, -y+1/2, z-1/2'

loop_
_atom_site_label
_atom_site_type_symbol
_atom_site_fract_x
_atom_site_fract_y
_atom_site_fract_z
_atom_site_U_iso_or_equiv
_atom_site_adp_type
_atom_site_occupancy
_atom_site_site_symmetry_order
_atom_site_calc_flag
_atom_site_refinement_flags_posn
_atom_site_refinement_flags_adp
_atom_site_refinement_flags_occupancy
Er1 Er 0.13567(2) 0.45805(3) 0.28112(2) 0.02142(7) Uani 1 1 d . . .
Er2 Er 0.03409(2) 0.44330(3) 0.08917(2) 0.02384(8) Uani 1 1 d . . .
S1 S 0.25395(4) 0.11417(17) 0.61042(7) 0.0341(4) Uani 1 1 d . . .
N1 N 0.17043(13) 0.6892(5) 0.3490(2) 0.0277(11) Uani 1 1 d . . .
N2 N 0.15565(12) 0.4299(5) 0.3911(2) 0.0265(10) Uani 1 1 d . . .
N3 N 0.11122(13) 0.2171(5) 0.3018(2) 0.0296(11) Uani 1 1 d . . .
O1 O 0.29640(11) 0.0957(5) 0.66815(17) 0.0402(10) Uani 1 1 d . . .
O2 O 0.22943(14) -0.0204(5) 0.5986(3) 0.0730(17) Uani 1 1 d . . .
O3 O 0.25373(14) 0.1681(6) 0.5572(2) 0.0622(14) Uani 1 1 d . . .
O4 O 0.12974(12) 0.6221(4) 0.20973(18) 0.0393(10) Uani 1 1 d . . .
O5 O 0.08189(12) 0.6182(5) 0.10559(18) 0.0409(10) Uani 1 1 d . . .
O6 O 0.13844(12) 1.2844(4) 0.21811(18) 0.0385(10) Uani 1 1 d . . .
O7 O 0.08943(11) 1.2988(4) 0.11442(18) 0.0395(10) Uani 1 1 d . . .
O8 O 0.01226(12) 0.6829(4) 0.10906(17) 0.0428(11) Uani 1 1 d . . .
O9 O -0.01047(11) 0.6339(4) 0.01072(16) 0.0344(9) Uani 1 1 d . . .
O10 O 0.01510(11) 1.1916(4) 0.09701(19) 0.0388(10) Uani 1 1 d . . .
O11 O -0.03144(11) 1.3740(4) 0.06336(19) 0.0410(10) Uani 1 1 d . . .
O12 O 0.06100(11) 0.4395(4) 0.19521(17) 0.0326(9) Uani 1 1 d . . .
O13 O 0.08085(12) 0.5644(4) 0.28229(19) 0.0415(11) Uani 1 1 d . . .
C1 C 0.17766(17) 0.8157(6) 0.3261(3) 0.0378(15) Uani 1 1 d . . .
H1 H 0.1699 0.8143 0.2843 0.045 Uiso 1 1 calc R U .
C2 C 0.19627(19) 0.9483(7) 0.3622(3) 0.0456(17) Uani 1 1 d . . .
H2 H 0.2004 1.0342 0.3445 0.055 Uiso 1 1 calc R U .
C3 C 0.20845(17) 0.9507(7) 0.4242(3) 0.0386(15) Uani 1 1 d . . .
H3 H 0.2211 1.0377 0.4495 0.046 Uiso 1 1 calc R U .
C4 C 0.20142(16) 0.8192(6) 0.4481(3) 0.0335(14) Uani 1 1 d . . .
H4 H 0.2089 0.8184 0.4898 0.040 Uiso 1 1 calc R U .
C5 C 0.18322(15) 0.6893(6) 0.4101(2) 0.0284(13) Uani 1 1 d . . .
C6 C 0.17631(16) 0.5432(6) 0.4336(2) 0.0268(12) Uani 1 1 d . . .
C7 C 0.19161(17) 0.5256(6) 0.4980(3) 0.0312(13) Uani 1 1 d . . .
H7 H 0.2048 0.6079 0.5260 0.037 Uiso 1 1 calc R U .
C8 C 0.18704(15) 0.3864(6) 0.5195(2) 0.0269(12) Uani 1 1 d . . .
C9 C 0.16536(15) 0.2696(6) 0.4750(2) 0.0296(13) Uani 1 1 d . . .
H9 H 0.1616 0.1743 0.4879 0.036 Uiso 1 1 calc R U .
C10 C 0.14940(15) 0.2953(6) 0.4115(2) 0.0257(12) Uani 1 1 d . . .
C11 C 0.12420(15) 0.1783(6) 0.3621(2) 0.0271(12) Uani 1 1 d . . .
C12 C 0.11342(17) 0.0363(6) 0.3751(3) 0.0322(13) Uani 1 1 d . . .
H12 H 0.1225 0.0112 0.4165 0.039 Uiso 1 1 calc R U .
C13 C 0.08924(18) -0.0662(6) 0.3260(3) 0.0383(15) Uani 1 1 d . . .
H13 H 0.0821 -0.1614 0.3341 0.046 Uiso 1 1 calc R U .
C14 C 0.07575(19) -0.0265(7) 0.2649(3) 0.0417(16) Uani 1 1 d . . .
H14 H 0.0594 -0.0939 0.2311 0.050 Uiso 1 1 calc R U .
C15 C 0.08704(17) 0.1155(7) 0.2551(3) 0.0379(15) Uani 1 1 d . . .
H15 H 0.0773 0.1429 0.2136 0.046 Uiso 1 1 calc R U .
C16 C 0.20392(16) 0.3728(6) 0.5892(2) 0.0286(13) Uani 1 1 d . . .
C17 C 0.18963(19) 0.4820(7) 0.6117(3) 0.0422(16) Uani 1 1 d . . .
H17 H 0.1702 0.5544 0.5837 0.051 Uiso 1 1 calc R U .
C18 C 0.20376(18) 0.4856(7) 0.6751(3) 0.0424(16) Uani 1 1 d . . .
H18 H 0.1933 0.5590 0.6890 0.051 Uiso 1 1 calc R U .
C19 C 0.23311(18) 0.3818(7) 0.7177(3) 0.0423(16) Uani 1 1 d . . .
H19 H 0.2429 0.3848 0.7605 0.051 Uiso 1 1 calc R U .
C20 C 0.24754(17) 0.2740(7) 0.6959(3) 0.0356(14) Uani 1 1 d . . .
H20 H 0.2679 0.2053 0.7248 0.043 Uiso 1 1 calc R U .
C21 C 0.23289(15) 0.2630(6) 0.6321(2) 0.0248(12) Uani 1 1 d . . .
C22 C 0.11389(17) 0.6720(6) 0.1533(3) 0.0298(13) Uani 1 1 d . . .
C23 C 0.13497(18) 0.8067(6) 0.1456(3) 0.0354(14) Uani 1 1 d . . .
H23A H 0.1310 0.8011 0.1046 0.042 Uiso 1 1 calc R U .
H23B H 0.1645 0.8042 0.1787 0.042 Uiso 1 1 calc R U .
C24 C 0.11627(18) 0.9551(6) 0.1504(3) 0.0372(15) Uani 1 1 d . . .
H24A H 0.1171 0.9529 0.1890 0.045 Uiso 1 1 calc R U .
H24B H 0.0875 0.9613 0.1145 0.045 Uiso 1 1 calc R U .
C25 C 0.13929(17) 1.0993(6) 0.1510(3) 0.0331(14) Uani 1 1 d . . .
H25A H 0.1686 1.0906 0.1846 0.040 Uiso 1 1 calc R U .
H25B H 0.1362 1.1088 0.1107 0.040 Uiso 1 1 calc R U .
C26 C 0.12153(16) 1.2389(6) 0.1619(3) 0.0258(12) Uani 1 1 d . . .
C27 C -0.00833(16) 0.7252(6) 0.0524(3) 0.0306(13) Uani 1 1 d . . .
C28 C -0.02864(18) 0.8809(6) 0.0335(3) 0.0360(14) Uani 1 1 d . . .
H28A H -0.0546 0.8724 -0.0082 0.043 Uiso 1 1 calc R U .
H28B H -0.0110 0.9518 0.0298 0.043 Uiso 1 1 calc R U .
C29 C -0.03737(19) 0.9490(6) 0.0794(3) 0.0399(15) Uani 1 1 d . . .
H29A H -0.0121 0.9469 0.1221 0.048 Uiso 1 1 calc R U .
H29B H -0.0577 0.8852 0.0791 0.048 Uiso 1 1 calc R U .
C30 C -0.05337(18) 1.1155(6) 0.0626(3) 0.0448(16) Uani 1 1 d . . .
H30A H -0.0762 1.1196 0.0179 0.054 Uiso 1 1 calc R U .
H30B H -0.0641 1.1443 0.0871 0.054 Uiso 1 1 calc R U .
C31 C -0.02105(18) 1.2326(7) 0.0748(3) 0.0343(14) Uani 1 1 d . . .
C32 C 0.05229(19) 0.5087(7) 0.2308(3) 0.0394(15) Uani 1 1 d . . .
C33 C 0.0083(2) 0.5060(14) 0.2105(4) 0.109(4) Uani 1 1 d . . .
H33A H 0.0011 0.4007 0.2136 0.130 Uiso 1 1 calc R U .
H33B H -0.0095 0.5369 0.1662 0.130 Uiso 1 1 calc R U .
C34 C 0.0000 0.6119(17) 0.2500 0.145(7) Uani 1 2 d S T P
H34A H 0.0238 0.6774 0.2777 0.174 Uiso 0.5 1 calc R U P
H34B H -0.0238 0.6774 0.2223 0.174 Uiso 0.5 1 calc R U P
O14 O 0.14412(15) 0.8849(6) 0.5144(2) 0.0802(16) Uani 1 1 d . . .
O15 O 0.90320(16) 0.6006(7) 0.9995(4) 0.123(3) Uani 1 1 d . . .

loop_
_atom_site_aniso_label
_atom_site_aniso_U_11
_atom_site_aniso_U_22
_atom_site_aniso_U_33
_atom_site_aniso_U_23
_atom_site_aniso_U_13
_atom_site_aniso_U_12
Er1 0.02235(13) 0.02192(13) 0.01507(13) 0.00118(10) 0.00778(11) 0.00158(10)
Er2 0.02549(14) 0.02409(13) 0.01544(13) 0.00048(10) 0.00786(11) 0.00013(10)
S1 0.0281(8) 0.0377(8) 0.0263(8) -0.0031(7) 0.0096(7) 0.0060(7)
N1 0.031(3) 0.024(2) 0.024(3) 0.002(2) 0.013(2) 0.000(2)
N2 0.020(2) 0.032(3) 0.022(2) -0.006(2) 0.008(2) -0.0001(19)
N3 0.033(3) 0.027(2) 0.020(2) -0.001(2) 0.010(2) -0.001(2)
O1 0.027(2) 0.056(3) 0.025(2) -0.0001(19) 0.0078(18) 0.0107(19)
O2 0.050(3) 0.041(3) 0.106(5) -0.025(3) 0.032(3) -0.011(2)
O3 0.067(3) 0.096(4) 0.036(3) 0.015(3) 0.036(3) 0.039(3)
O4 0.049(3) 0.036(2) 0.030(2) 0.0067(19) 0.021(2) -0.004(2)
O5 0.036(2) 0.043(2) 0.031(2) 0.004(2) 0.012(2) -0.006(2)
O6 0.044(2) 0.038(2) 0.032(2) -0.0025(19) 0.020(2) 0.0068(19)
O7 0.037(2) 0.044(2) 0.030(2) 0.0007(19) 0.014(2) 0.0096(19)
O8 0.053(3) 0.042(2) 0.019(2) -0.0006(18) 0.012(2) 0.011(2)
O9 0.043(2) 0.032(2) 0.021(2) -0.0040(17) 0.0143(19) 0.0002(19)
O10 0.032(2) 0.036(2) 0.044(3) 0.0020(19) 0.018(2) -0.0016(18)
O11 0.042(2) 0.028(2) 0.051(3) 0.004(2) 0.026(2) 0.0029(19)
O12 0.034(2) 0.040(2) 0.023(2) 0.0012(18) 0.0160(19) -0.0003(18)
O13 0.030(2) 0.052(3) 0.033(2) -0.010(2) 0.013(2) 0.0033(19)
C1 0.043(4) 0.038(4) 0.028(3) 0.001(3) 0.018(3) -0.005(3)
C2 0.044(4) 0.037(4) 0.046(4) -0.001(3) 0.020(3) -0.010(3)
C3 0.033(3) 0.038(4) 0.041(4) -0.013(3) 0.018(3) -0.005(3)
C4 0.036(3) 0.029(3) 0.030(3) -0.005(3) 0.015(3) 0.002(3)
C5 0.025(3) 0.030(3) 0.021(3) -0.001(2) 0.007(3) 0.001(2)
C6 0.029(3) 0.028(3) 0.021(3) 0.001(2) 0.013(3) 0.004(2)
C7 0.032(3) 0.036(3) 0.024(3) -0.003(3) 0.015(3) 0.007(3)
C8 0.025(3) 0.031(3) 0.021(3) 0.004(2) 0.011(3) 0.007(2)
C9 0.030(3) 0.030(3) 0.025(3) 0.003(2) 0.013(3) 0.003(2)
C10 0.022(3) 0.027(3) 0.021(3) 0.002(2) 0.008(2) 0.007(2)
C11 0.023(3) 0.033(3) 0.023(3) -0.001(2) 0.011(3) 0.000(2)
C12 0.036(3) 0.036(3) 0.030(3) 0.004(3) 0.022(3) -0.001(3)
C13 0.046(4) 0.032(3) 0.040(4) -0.003(3) 0.027(3) -0.009(3)
C14 0.046(4) 0.034(3) 0.040(4) -0.009(3) 0.021(3) -0.014(3)
C15 0.037(3) 0.043(4) 0.029(3) -0.003(3) 0.017(3) -0.004(3)
C16 0.028(3) 0.032(3) 0.025(3) -0.003(2) 0.014(3) 0.003(2)
C17 0.047(4) 0.043(4) 0.030(3) -0.002(3) 0.018(3) 0.014(3)
C18 0.044(4) 0.048(4) 0.033(4) -0.013(3) 0.020(3) 0.005(3)
C19 0.041(4) 0.060(4) 0.022(3) -0.004(3) 0.015(3) 0.000(3)
C20 0.034(3) 0.039(3) 0.022(3) 0.002(3) 0.009(3) 0.004(3)
C21 0.024(3) 0.029(3) 0.020(3) 0.004(2) 0.012(2) 0.003(2)
C22 0.035(3) 0.028(3) 0.030(3) 0.001(3) 0.021(3) 0.002(3)
C23 0.041(4) 0.033(3) 0.043(4) 0.001(3) 0.031(3) -0.004(3)
C24 0.048(4) 0.025(3) 0.043(4) 0.004(3) 0.028(3) 0.004(3)
C25 0.036(3) 0.027(3) 0.035(3) 0.001(3) 0.020(3) 0.000(3)
C26 0.032(3) 0.023(3) 0.025(3) -0.002(2) 0.017(3) -0.010(2)
C27 0.031(3) 0.034(3) 0.023(3) -0.003(3) 0.013(3) -0.010(3)
C28 0.039(3) 0.033(3) 0.024(3) -0.002(3) 0.011(3) 0.004(3)
C29 0.045(4) 0.033(3) 0.051(4) -0.003(3) 0.033(3) -0.004(3)
C30 0.044(4) 0.037(4) 0.064(5) -0.007(3) 0.037(4) -0.001(3)
C31 0.041(4) 0.033(3) 0.027(3) -0.004(3) 0.018(3) -0.003(3)
C32 0.035(4) 0.051(4) 0.030(4) 0.007(3) 0.018(3) 0.007(3)
C33 0.040(5) 0.249(13) 0.038(5) -0.037(6) 0.023(4) -0.003(6)
C34 0.072(10) 0.094(11) 0.23(2) 0.000 0.065(13) 0.000
O14 0.070(3) 0.099(4) 0.070(4) 0.030(3) 0.039(3) 0.008(3)
O15 0.055(4) 0.102(5) 0.178(7) -0.013(5) 0.046(4) -0.001(3)

loop_
_atom_type_symbol
_atom_type_description
_atom_type_scat_dispersion_real
_atom_type_scat_dispersion_imag
_atom_type_scat_source
C C 0.0033 0.0016 'International Tables Vol C Tables 4.2.6.8 and 6.1.1.4'
H H 0.0000 0.0000 'International Tables Vol C Tables 4.2.6.8 and 6.1.1.4'
N N 0.0061 0.0033 'International Tables Vol C Tables 4.2.6.8 and 6.1.1.4'
O O 0.0106 0.0060 'International Tables Vol C Tables 4.2.6.8 and 6.1.1.4'
Er Er -0.2586 4.9576 'International Tables Vol C Tables 4.2.6.8 and 6.1.1.4'
S S 0.1246 0.1234 'International Tables Vol C Tables 4.2.6.8 and 6.1.1.4'

loop_
_geom_angle_atom_site_label_1
_geom_angle_atom_site_label_2
_geom_angle_atom_site_label_3
_geom_angle
_geom_angle_site_symmetry_1
_geom_angle_site_symmetry_3
O4 Er1 O6 82.00(14) . 1_545
O4 Er1 O1 97.95(14) . 7_556
O6 Er1 O1 75.44(14) 1_545 7_556
O4 Er1 O13 95.45(14) . .
O6 Er1 O13 133.42(13) 1_545 .
O1 Er1 O13 149.81(13) 7_556 .
O4 Er1 N2 145.02(14) . .
O6 Er1 N2 129.66(14) 1_545 .
O1 Er1 N2 79.74(14) 7_556 .
O13 Er1 N2 73.84(14) . .
O4 Er1 O12 78.24(13) . .
O6 Er1 O12 80.72(13) 1_545 .
O1 Er1 O12 156.16(13) 7_556 .
O13 Er1 O12 53.59(13) . .
N2 Er1 O12 116.83(13) . .
O4 Er1 N3 147.50(14) . .
O6 Er1 N3 77.05(14) 1_545 .
O1 Er1 N3 100.45(14) 7_556 .
O13 Er1 N3 81.68(14) . .
N2 Er1 N3 65.30(14) . .
O12 Er1 N3 74.10(12) . .
O4 Er1 N1 79.58(14) . .
O6 Er1 N1 143.61(14) 1_545 .
O1 Er1 N1 76.38(14) 7_556 .
O13 Er1 N1 79.63(14) . .
N2 Er1 N1 65.87(14) . .
O12 Er1 N1 125.06(13) . .
N3 Er1 N1 130.80(14) . .
O5 Er2 O7 75.68(15) . 1_545
O5 Er2 O9 99.68(14) . 5_565
O7 Er2 O9 82.37(13) 1_545 5_565
O5 Er2 O12 90.98(13) . .
O7 Er2 O12 86.30(13) 1_545 .
O9 Er2 O12 161.98(13) 5_565 .
O5 Er2 O11 152.70(14) . 1_545
O7 Er2 O11 131.61(14) 1_545 1_545
O9 Er2 O11 86.03(14) 5_565 1_545
O12 Er2 O11 91.13(14) . 1_545
O5 Er2 O10 151.32(14) . 1_545
O7 Er2 O10 76.42(14) 1_545 1_545
O9 Er2 O10 83.01(14) 5_565 1_545
O12 Er2 O10 80.73(13) . 1_545
O11 Er2 O10 55.56(13) 1_545 1_545
O5 Er2 O8 75.21(14) . .
O7 Er2 O8 144.81(13) 1_545 .
O9 Er2 O8 121.77(13) 5_565 .
O12 Er2 O8 74.90(13) . .
O11 Er2 O8 79.11(14) 1_545 .
O10 Er2 O8 127.61(14) 1_545 .
O5 Er2 O9 80.20(13) . .
O7 Er2 O9 137.73(13) 1_545 .
O9 Er2 O9 68.03(15) 5_565 .
O12 Er2 O9 128.61(12) . .
O11 Er2 O9 77.28(13) 1_545 .
O10 Er2 O9 126.14(13) 1_545 .
O8 Er2 O9 53.83(12) . .
O5 Er2 C31 177.65(15) . 1_545
O7 Er2 C31 103.59(16) 1_545 1_545
O9 Er2 C31 82.38(15) 5_565 1_545
O12 Er2 C31 86.74(15) . 1_545
O11 Er2 C31 28.11(15) 1_545 1_545
O10 Er2 C31 27.52(14) 1_545 1_545
O8 Er2 C31 104.70(16) . 1_545
O9 Er2 C31 101.67(15) . 1_545
O5 Er2 Er2 89.58(10) . 5_565
O7 Er2 Er2 112.47(10) 1_545 5_565
O9 Er2 Er2 35.19(9) 5_565 5_565
O12 Er2 Er2 160.71(9) . 5_565
O11 Er2 Er2 79.78(10) 1_545 5_565
O10 Er2 Er2 107.18(10) 1_545 5_565
O8 Er2 Er2 86.63(9) . 5_565
O9 Er2 Er2 32.84(8) . 5_565
C31 Er2 Er2 92.76(12) 1_545 5_565
O2 S1 O3 115.2(3) . .
O2 S1 O1 111.4(3) . .
O3 S1 O1 112.1(3) . .
O2 S1 C21 106.0(3) . .
O3 S1 C21 108.0(3) . .
O1 S1 C21 103.2(2) . .
C5 N1 C1 118.4(5) . .
C5 N1 Er1 120.4(3) . .
C1 N1 Er1 121.2(3) . .
C6 N2 C10 118.3(5) . .
C6 N2 Er1 120.4(3) . .
C10 N2 Er1 121.1(3) . .
C15 N3 C11 117.6(5) . .
C15 N3 Er1 121.6(4) . .
C11 N3 Er1 120.6(3) . .
S1 O1 Er1 152.9(3) . 7_556
C22 O4 Er1 154.3(4) . .
C22 O5 Er2 134.7(4) . .
C26 O6 Er1 145.1(4) . 1_565
C26 O7 Er2 140.7(4) . 1_565
C27 O8 Er2 94.6(3) . .
C27 O9 Er2 154.7(4) . 5_565
C27 O9 Er2 93.2(3) . .
Er2 O9 Er2 111.97(15) 5_565 .
C31 O10 Er2 91.9(3) . 1_565
C31 O11 Er2 91.3(3) . 1_565
C32 O12 Er2 134.7(4) . .
C32 O12 Er1 90.1(3) . .
Er2 O12 Er1 124.42(16) . .
C32 O13 Er1 96.6(4) . .
N1 C1 C2 122.9(6) . .
N1 C1 H1 118.6 . .
C2 C1 H1 118.6 . .
C3 C2 C1 119.0(6) . .
C3 C2 H2 120.5 . .
C1 C2 H2 120.5 . .
C2 C3 C4 118.1(5) . .
C2 C3 H3 120.9 . .
C4 C3 H3 120.9 . .
C5 C4 C3 120.3(5) . .
C5 C4 H4 119.9 . .
C3 C4 H4 119.9 . .
N1 C5 C4 121.2(5) . .
N1 C5 C6 115.9(5) . .
C4 C5 C6 122.8(5) . .
N2 C6 C7 122.0(5) . .
N2 C6 C5 117.2(5) . .
C7 C6 C5 120.8(5) . .
C8 C7 C6 119.9(5) . .
C8 C7 H7 120.0 . .
C6 C7 H7 120.0 . .
C7 C8 C9 117.6(5) . .
C7 C8 C16 118.1(5) . .
C9 C8 C16 124.1(5) . .
C10 C9 C8 120.0(5) . .
C10 C9 H9 120.0 . .
C8 C9 H9 120.0 . .
N2 C10 C9 122.0(5) . .
N2 C10 C11 116.1(5) . .
C9 C10 C11 121.9(5) . .
N3 C11 C12 121.1(5) . .
N3 C11 C10 115.9(5) . .
C12 C11 C10 123.0(5) . .
C13 C12 C11 119.4(5) . .
C13 C12 H12 120.3 . .
C11 C12 H12 120.3 . .
C14 C13 C12 119.5(5) . .
C14 C13 H13 120.2 . .
C12 C13 H13 120.2 . .
C15 C14 C13 118.3(5) . .
C15 C14 H14 120.9 . .
C13 C14 H14 120.9 . .
N3 C15 C14 124.0(5) . .
N3 C15 H15 118.0 . .
C14 C15 H15 118.0 . .
C17 C16 C21 118.5(5) . .
C17 C16 C8 115.4(5) . .
C21 C16 C8 126.0(5) . .
C16 C17 C18 121.2(6) . .
C16 C17 H17 119.4 . .
C18 C17 H17 119.4 . .
C19 C18 C17 120.6(6) . .
C19 C18 H18 119.7 . .
C17 C18 H18 119.7 . .
C20 C19 C18 118.5(6) . .
C20 C19 H19 120.7 . .
C18 C19 H19 120.7 . .
C19 C20 C21 122.5(5) . .
C19 C20 H20 118.8 . .
C21 C20 H20 118.8 . .
C20 C21 C16 118.6(5) . .
C20 C21 S1 117.4(4) . .
C16 C21 S1 123.9(4) . .
O5 C22 O4 123.6(5) . .
O5 C22 C23 119.1(5) . .
O4 C22 C23 117.3(5) . .
C22 C23 C24 108.3(4) . .
C22 C23 H23A 110.0 . .
C24 C23 H23A 110.0 . .
C22 C23 H23B 110.0 . .
C24 C23 H23B 110.0 . .
H23A C23 H23B 108.4 . .
C23 C24 C25 112.1(5) . .
C23 C24 H24A 109.2 . .
C25 C24 H24A 109.2 . .
C23 C24 H24B 109.2 . .
C25 C24 H24B 109.2 . .
H24A C24 H24B 107.9 . .
C26 C25 C24 108.7(4) . .
C26 C25 H25A 110.0 . .
C24 C25 H25A 110.0 . .
C26 C25 H25B 110.0 . .
C24 C25 H25B 110.0 . .
H25A C25 H25B 108.3 . .
O6 C26 O7 124.1(5) . .
O6 C26 C25 117.9(5) . .
O7 C26 C25 117.9(5) . .
O8 C27 O9 118.4(5) . .
O8 C27 C28 120.9(5) . .
O9 C27 C28 120.7(5) . .
C27 C28 C29 114.4(5) . .
C27 C28 H28A 108.7 . .
C29 C28 H28A 108.7 . .
C27 C28 H28B 108.7 . .
C29 C28 H28B 108.7 . .
H28A C28 H28B 107.6 . .
C28 C29 C30 112.7(5) . .
C28 C29 H29A 109.1 . .
C30 C29 H29A 109.1 . .
C28 C29 H29B 109.1 . .
C30 C29 H29B 109.1 . .
H29A C29 H29B 107.8 . .
C31 C30 C29 114.1(5) . .
C31 C30 H30A 108.7 . .
C29 C30 H30A 108.7 . .
C31 C30 H30B 108.7 . .
C29 C30 H30B 108.7 . .
H30A C30 H30B 107.6 . .
O10 C31 O11 120.9(5) . .
O10 C31 C30 120.7(5) . .
O11 C31 C30 118.4(5) . .
O10 C31 Er2 60.6(3) . 1_565
O11 C31 Er2 60.6(3) . 1_565
C30 C31 Er2 176.7(4) . 1_565
O13 C32 O12 119.1(6) . .
O13 C32 C33 122.7(6) . .
O12 C32 C33 118.0(6) . .
C32 C33 C34 113.8(6) . .
C32 C33 H33A 108.8 . .
C34 C33 H33A 108.8 . .
C32 C33 H33B 108.8 . .
C34 C33 H33B 108.8 . .
H33A C33 H33B 107.7 . .
C33 C34 C33 106.7(12) 2 .
C33 C34 H34A 110.4 2 .
C33 C34 H34A 110.4 . .
C33 C34 H34B 110.4 2 .
C33 C34 H34B 110.4 . .
H34A C34 H34B 108.6 . .

loop_
_geom_bond_atom_site_label_1
_geom_bond_atom_site_label_2
_geom_bond_distance
_geom_bond_site_symmetry_2
Er1 O4 2.217(4) .
Er1 O6 2.250(4) 1_545
Er1 O1 2.254(4) 7_556
Er1 O13 2.359(4) .
Er1 N2 2.463(4) .
Er1 O12 2.472(4) .
Er1 N3 2.473(4) .
Er1 N1 2.482(4) .
Er2 O5 2.256(4) .
Er2 O7 2.260(4) 1_545
Er2 O9 2.265(4) 5_565
Er2 O12 2.282(4) .
Er2 O11 2.344(4) 1_545
Er2 O10 2.345(4) 1_545
Er2 O8 2.404(4) .
Er2 O9 2.407(4) .
Er2 C31 2.691(6) 1_545
Er2 Er2 3.8731(6) 5_565
S1 O2 1.428(5) .
S1 O3 1.435(4) .
S1 O1 1.476(4) .
S1 C21 1.781(5) .
N1 C5 1.340(6) .
N1 C1 1.345(6) .
N2 C6 1.339(6) .
N2 C10 1.353(6) .
N3 C15 1.343(6) .
N3 C11 1.362(6) .
O1 Er1 2.254(4) 7_556
O4 C22 1.277(6) .
O5 C22 1.240(6) .
O6 C26 1.254(6) .
O6 Er1 2.250(4) 1_565
O7 C26 1.259(6) .
O7 Er2 2.260(4) 1_565
O8 C27 1.245(6) .
O9 C27 1.290(6) .
O9 Er2 2.265(4) 5_565
O10 C31 1.244(6) .
O10 Er2 2.345(4) 1_565
O11 C31 1.268(6) .
O11 Er2 2.344(4) 1_565
O12 C32 1.288(7) .
O13 C32 1.241(7) .
C1 C2 1.388(8) .
C1 H1 0.9300 .
C2 C3 1.371(8) .
C2 H2 0.9300 .
C3 C4 1.391(8) .
C3 H3 0.9300 .
C4 C5 1.387(7) .
C4 H4 0.9300 .
C5 C6 1.489(7) .
C6 C7 1.402(7) .
C7 C8 1.377(7) .
C7 H7 0.9300 .
C8 C9 1.391(7) .
C8 C16 1.510(7) .
C9 C10 1.386(7) .
C9 H9 0.9300 .
C10 C11 1.473(7) .
C11 C12 1.399(7) .
C12 C13 1.379(7) .
C12 H12 0.9300 .
C13 C14 1.377(8) .
C13 H13 0.9300 .
C14 C15 1.376(8) .
C14 H14 0.9300 .
C15 H15 0.9300 .
C16 C17 1.380(7) .
C16 C21 1.405(7) .
C17 C18 1.385(8) .
C17 H17 0.9300 .
C18 C19 1.374(8) .
C18 H18 0.9300 .
C19 C20 1.365(8) .
C19 H19 0.9300 .
C20 C21 1.391(7) .
C20 H20 0.9300 .
C22 C23 1.506(7) .
C23 C24 1.517(7) .
C23 H23A 0.9700 .
C23 H23B 0.9700 .
C24 C25 1.535(7) .
C24 H24A 0.9700 .
C24 H24B 0.9700 .
C25 C26 1.497(7) .
C25 H25A 0.9700 .
C25 H25B 0.9700 .
C27 C28 1.496(7) .
C28 C29 1.519(8) .
C28 H28A 0.9700 .
C28 H28B 0.9700 .
C29 C30 1.529(7) .
C29 H29A 0.9700 .
C29 H29B 0.9700 .
C30 C31 1.511(7) .
C30 H30A 0.9700 .
C30 H30B 0.9700 .
C31 Er2 2.691(6) 1_565
C32 C33 1.494(9) .
C33 C34 1.532(11) .
C33 H33A 0.9700 .
C33 H33B 0.9700 .
C34 C33 1.532(11) 2
C34 H34A 0.9700 .
C34 H34B 0.9700 .

loop_
_geom_hbond_atom_site_label_D
_geom_hbond_atom_site_label_H
_geom_hbond_atom_site_label_A
_geom_hbond_distance_DH
_geom_hbond_distance_HA
_geom_hbond_distance_DA
_geom_hbond_angle_DHA
_geom_hbond_site_symmetry_A
C33 H33B O11 0.97 2.66 3.346(9) 128.4 1_545
C33 H33B O8 0.97 2.43 3.091(11) 125.4 .
C28 H28B O10 0.97 2.51 3.100(7) 119.4 .
C25 H25B O14 0.97 2.66 3.612(8) 167.9 6_575
C15 H15 O12 0.93 2.62 3.072(7) 110.6 .
C15 H15 O10 0.93 2.59 3.425(7) 148.9 1_545
C12 H12 O14 0.93 2.40 3.310(7) 166.4 1_545
C1 H1 O4 0.93 2.33 2.967(7) 125.1 .
C33 H33B O8 0.97 2.43 3.091(11) 125.4 .
C28 H28B O10 0.97 2.51 3.100(7) 119.4 .
C15 H15 O12 0.93 2.62 3.072(7) 110.6 .
C15 H15 O10 0.93 2.59 3.425(7) 148.9 1_545
C12 H12 O14 0.93 2.40 3.310(7) 166.4 1_545
C1 H1 O4 0.93 2.33 2.967(7) 125.1 .
C1 H1 O4 0.93 2.33 2.967(7) 125.1 .
C12 H12 O14 0.93 2.40 3.310(7) 166.4 1_545
C15 H15 O10 0.93 2.59 3.425(7) 148.9 1_545
C15 H15 O12 0.93 2.62 3.072(7) 110.6 .
C25 H25B O14 0.97 2.66 3.612(8) 167.9 6_575
C28 H28B O10 0.97 2.51 3.100(7) 119.4 .
C33 H33B O8 0.97 2.43 3.091(11) 125.4 .
C1 H1 O4 0.93 2.33 2.967(7) 125.1 .
C12 H12 O14 0.93 2.40 3.310(7) 166.4 1_545
C15 H15 O10 0.93 2.59 3.425(7) 148.9 1_545
C15 H15 O12 0.93 2.62 3.072(7) 110.6 .
C25 H25B O14 0.97 2.66 3.612(8) 167.9 6_575
C28 H28B O10 0.97 2.51 3.100(7) 119.4 .
C33 H33B O8 0.97 2.43 3.091(11) 125.4 .
C33 H33B O11 0.97 2.66 3.346(9) 128.4 1_545

loop_
_geom_torsion_atom_site_label_1
_geom_torsion_atom_site_label_2
_geom_torsion_atom_site_label_3
_geom_torsion_atom_site_label_4
_geom_torsion
_geom_torsion_site_symmetry_1
_geom_torsion_site_symmetry_4
O2 S1 O1 Er1 98.8(6) . 7_556
O3 S1 O1 Er1 -32.0(7) . 7_556
C21 S1 O1 Er1 -147.9(5) . 7_556
C5 N1 C1 C2 -2.7(8) . .
Er1 N1 C1 C2 178.7(4) . .
N1 C1 C2 C3 1.0(9) . .
C1 C2 C3 C4 -0.2(9) . .
C2 C3 C4 C5 1.1(8) . .
C1 N1 C5 C4 3.6(8) . .
Er1 N1 C5 C4 -177.8(4) . .
C1 N1 C5 C6 -176.9(5) . .
Er1 N1 C5 C6 1.7(6) . .
C3 C4 C5 N1 -2.9(8) . .
C3 C4 C5 C6 177.7(5) . .
C10 N2 C6 C7 0.4(8) . .
Er1 N2 C6 C7 -173.9(4) . .
C10 N2 C6 C5 179.3(4) . .
Er1 N2 C6 C5 5.0(6) . .
N1 C5 C6 N2 -4.4(7) . .
C4 C5 C6 N2 175.1(5) . .
N1 C5 C6 C7 174.5(5) . .
C4 C5 C6 C7 -6.0(8) . .
N2 C6 C7 C8 2.7(8) . .
C5 C6 C7 C8 -176.2(5) . .
C6 C7 C8 C9 -2.9(8) . .
C6 C7 C8 C16 -179.9(5) . .
C7 C8 C9 C10 0.3(8) . .
C16 C8 C9 C10 177.1(5) . .
C6 N2 C10 C9 -3.1(7) . .
Er1 N2 C10 C9 171.1(4) . .
C6 N2 C10 C11 176.2(4) . .
Er1 N2 C10 C11 -9.7(6) . .
C8 C9 C10 N2 2.8(8) . .
C8 C9 C10 C11 -176.4(5) . .
C15 N3 C11 C12 1.3(8) . .
Er1 N3 C11 C12 -174.5(4) . .
C15 N3 C11 C10 -177.9(5) . .
Er1 N3 C11 C10 6.3(6) . .
N2 C10 C11 N3 2.1(7) . .
C9 C10 C11 N3 -178.6(5) . .
N2 C10 C11 C12 -177.0(5) . .
C9 C10 C11 C12 2.2(8) . .
N3 C11 C12 C13 0.0(8) . .
C10 C11 C12 C13 179.1(5) . .
C11 C12 C13 C14 -0.7(9) . .
C12 C13 C14 C15 0.0(9) . .
C11 N3 C15 C14 -2.1(8) . .
Er1 N3 C15 C14 173.7(4) . .
C13 C14 C15 N3 1.4(9) . .
C7 C8 C16 C17 55.2(7) . .
C9 C8 C16 C17 -121.6(6) . .
C7 C8 C16 C21 -123.3(6) . .
C9 C8 C16 C21 59.9(8) . .
C21 C16 C17 C18 0.9(9) . .
C8 C16 C17 C18 -177.8(5) . .
C16 C17 C18 C19 1.2(10) . .
C17 C18 C19 C20 -0.9(10) . .
C18 C19 C20 C21 -1.7(9) . .
C19 C20 C21 C16 3.8(9) . .
C19 C20 C21 S1 -178.8(5) . .
C17 C16 C21 C20 -3.3(8) . .
C8 C16 C21 C20 175.2(5) . .
C17 C16 C21 S1 179.5(4) . .
C8 C16 C21 S1 -2.0(8) . .
O2 S1 C21 C20 86.9(5) . .
O3 S1 C21 C20 -149.1(4) . .
O1 S1 C21 C20 -30.3(5) . .
O2 S1 C21 C16 -95.9(5) . .
O3 S1 C21 C16 28.1(5) . .
O1 S1 C21 C16 146.9(5) . .
Er2 O5 C22 O4 6.8(9) . .
Er2 O5 C22 C23 -171.2(4) . .
Er1 O4 C22 O5 9.5(12) . .
Er1 O4 C22 C23 -172.4(6) . .
O5 C22 C23 C24 88.4(6) . .
O4 C22 C23 C24 -89.8(6) . .
C22 C23 C24 C25 173.2(5) . .
C23 C24 C25 C26 -174.7(5) . .
Er1 O6 C26 O7 -0.7(10) 1_565 .
Er1 O6 C26 C25 -177.2(4) 1_565 .
Er2 O7 C26 O6 -22.1(9) 1_565 .
Er2 O7 C26 C25 154.4(4) 1_565 .
C24 C25 C26 O6 92.7(6) . .
C24 C25 C26 O7 -84.0(6) . .
Er2 O8 C27 O9 1.7(5) . .
Er2 O8 C27 C28 -175.8(5) . .
Er2 O9 C27 O8 172.9(5) 5_565 .
Er2 O9 C27 O8 -1.7(5) . .
Er2 O9 C27 C28 -9.6(12) 5_565 .
Er2 O9 C27 C28 175.8(5) . .
O8 C27 C28 C29 -23.9(8) . .
O9 C27 C28 C29 158.6(5) . .
C27 C28 C29 C30 173.2(5) . .
C28 C29 C30 C31 -71.1(7) . .
Er2 O10 C31 O11 -5.4(6) 1_565 .
Er2 O10 C31 C30 176.5(5) 1_565 .
Er2 O11 C31 O10 5.4(6) 1_565 .
Er2 O11 C31 C30 -176.4(5) 1_565 .
C29 C30 C31 O10 -0.4(8) . .
C29 C30 C31 O11 -178.6(5) . .
Er1 O13 C32 O12 -8.2(6) . .
Er1 O13 C32 C33 166.2(7) . .
Er2 O12 C32 O13 -135.1(5) . .
Er1 O12 C32 O13 7.8(6) . .
Er2 O12 C32 C33 50.2(9) . .
Er1 O12 C32 C33 -166.9(6) . .
O13 C32 C33 C34 14.5(12) . .
O12 C32 C33 C34 -171.0(7) . .
C32 C33 C34 C33 -110.5(8) . 2

_cod_database_fobs_code 2108482
